data_4036290
loop_
_publ_author_name
'Conde, Egoitz'
'Rivilla, Iv\'an'
'Larumbe, Amaia'
'Coss\'io, Fernando P'

_publ_section_title
;
 Enantiodivergent Synthesis of Bis-Spiropyrrolidines via Sequential
 Interrupted and Completed (3 + 2) Cycloadditions.
;
_journal_issue 23
_journal_name_full 'The Journal of organic chemistry'
_journal_page_first 11755
_journal_page_last 11767
_journal_paper_doi 10.1021/acs.joc.5b01418
_journal_volume 80
_journal_year 2015
_chemical_absolute_configuration ad
_chemical_compound_source 'synthesis as described'
_chemical_formula_moiety 'C11 H14 N2 O2'
_chemical_formula_sum 'C11 H14 N2 O2'
_chemical_formula_weight 206.24
_space_group_IT_number 4
_space_group_name_Hall 'P 2yb'
_space_group_name_H-M_alt 'P 1 21 1'
_symmetry_cell_setting monoclinic
_symmetry_Int_Tables_number 4
_symmetry_space_group_name_Hall 'P 2yb'
_symmetry_space_group_name_H-M 'P 1 21 1'
_atom_sites_solution_hydrogens geom
_atom_sites_solution_primary direct
_atom_sites_solution_secondary difmap
_audit_creation_date 2015-01-19T12:43:09-00:00
_audit_creation_method 'WinGX routine CIF_UPDATE'
_cell_angle_alpha 90
_cell_angle_beta 93.485(3)
_cell_angle_gamma 90
_cell_formula_units_Z 2
_cell_length_a 5.3134(2)
_cell_length_b 8.1507(2)
_cell_length_c 12.0605(4)
_cell_measurement_reflns_used 3630
_cell_measurement_temperature 100(2)
_cell_measurement_theta_max 76.285
_cell_measurement_theta_min 6.529
_cell_measurement_wavelength 1.54184
_cell_volume 521.35(3)
_computing_cell_refinement 'CrysAlis Pro (Oxford Diffraction Ltd., 2011)'
_computing_data_collection 'CrysAlis Pro (Oxford Diffraction Ltd., 2011)'
_computing_data_reduction 'CrysAlis Pro (Oxford Diffraction Ltd., 2011)'
_computing_molecular_graphics 'Diamond v.3.2f (Crystal Impact GbR, 2008)'
_computing_publication_material 'WinGX publication routines (Farrugia, 1999)'
_computing_structure_refinement 'SHELXL-97 (Sheldrick, 2008)'
_computing_structure_solution 'OLEX2 (Dolomanov et al, 2010)'
_diffrn_ambient_temperature 100(2)
_diffrn_detector 'CCD plate'
_diffrn_detector_area_resol_mean 5.2012
_diffrn_detector_type Atlas
_diffrn_measured_fraction_theta_full 1
_diffrn_measured_fraction_theta_max 1
_diffrn_measurement_details
;
#__ type_ start__ end____ width___ exp.time_
  1 omega -104.00  -48.00   1.0000    1.0000
omega____ theta____ kappa____ phi______ frames
    -      -40.8256 -162.0000  -13.0000 56

#__ type_ start__ end____ width___ exp.time_
  2 omega   18.00  115.00   1.0000    1.0000
omega____ theta____ kappa____ phi______ frames
    -       40.8256   55.0000   -7.0000 97

#__ type_ start__ end____ width___ exp.time_
  3 omega  -30.00   58.00   1.0000    1.0000
omega____ theta____ kappa____ phi______ frames
    -       40.8256  -55.0000 -150.0000 88

#__ type_ start__ end____ width___ exp.time_
  4 omega   22.00   72.00   1.0000    1.0000
omega____ theta____ kappa____ phi______ frames
    -       40.8256   37.0000  120.0000 50

#__ type_ start__ end____ width___ exp.time_
  5 omega  -71.00  -44.00   1.0000    4.0000
omega____ theta____ kappa____ phi______ frames
    -      -83.0000   45.0000  -90.0000 27

#__ type_ start__ end____ width___ exp.time_
  6 omega  -94.00  -55.00   1.0000    4.0000
omega____ theta____ kappa____ phi______ frames
    -      -83.0000  -45.0000  120.0000 39

#__ type_ start__ end____ width___ exp.time_
  7 omega  -87.00  -61.00   1.0000    4.0000
omega____ theta____ kappa____ phi______ frames
    -      -83.0000   77.0000  120.0000 26

#__ type_ start__ end____ width___ exp.time_
  8 omega  -96.00  -55.00   1.0000    4.0000
omega____ theta____ kappa____ phi______ frames
    -      -83.0000  -61.0000   90.0000 41

#__ type_ start__ end____ width___ exp.time_
  9 omega   41.00   71.00   1.0000    4.0000
omega____ theta____ kappa____ phi______ frames
    -      113.0000  -45.0000 -150.0000 30

#__ type_ start__ end____ width___ exp.time_
 10 omega   48.00   77.00   1.0000    4.0000
omega____ theta____ kappa____ phi______ frames
    -      113.0000  -45.0000   30.0000 29

#__ type_ start__ end____ width___ exp.time_
 11 omega   85.00  142.00   1.0000    4.0000
omega____ theta____ kappa____ phi______ frames
    -      113.0000   77.0000  120.0000 57

#__ type_ start__ end____ width___ exp.time_
 12 omega   38.00   63.00   1.0000    4.0000
omega____ theta____ kappa____ phi______ frames
    -      113.0000  -45.0000  150.0000 25

#__ type_ start__ end____ width___ exp.time_
 13 omega   39.00   70.00   1.0000    4.0000
omega____ theta____ kappa____ phi______ frames
    -      113.0000  -45.0000  -60.0000 31

#__ type_ start__ end____ width___ exp.time_
 14 omega   38.00   63.00   1.0000    4.0000
omega____ theta____ kappa____ phi______ frames
    -      113.0000  -45.0000 -120.0000 25

#__ type_ start__ end____ width___ exp.time_
 15 omega   96.00  122.00   1.0000    4.0000
omega____ theta____ kappa____ phi______ frames
    -      113.0000   30.0000   30.0000 26

#__ type_ start__ end____ width___ exp.time_
 16 omega   44.00   71.00   1.0000    4.0000
omega____ theta____ kappa____ phi______ frames
    -      113.0000  -45.0000   90.0000 27

#__ type_ start__ end____ width___ exp.time_
 17 omega  117.00  148.00   1.0000    4.0000
omega____ theta____ kappa____ phi______ frames
    -      113.0000   61.0000   60.0000 31

#__ type_ start__ end____ width___ exp.time_
 18 omega   36.00   61.00   1.0000    4.0000
omega____ theta____ kappa____ phi______ frames
    -      113.0000  -30.0000   60.0000 25

#__ type_ start__ end____ width___ exp.time_
 19 omega   36.00   99.00   1.0000    4.0000
omega____ theta____ kappa____ phi______ frames
    -      113.0000  -94.0000 -180.0000 63

#__ type_ start__ end____ width___ exp.time_
 20 omega   84.00  112.00   1.0000    4.0000
omega____ theta____ kappa____ phi______ frames
    -      113.0000   61.0000   60.0000 28

#__ type_ start__ end____ width___ exp.time_
 21 omega   35.00   65.00   1.0000    4.0000
omega____ theta____ kappa____ phi______ frames
    -      113.0000  -30.0000  -30.0000 30

#__ type_ start__ end____ width___ exp.time_
 22 omega   84.00  158.00   1.0000    4.0000
omega____ theta____ kappa____ phi______ frames
    -      113.0000   61.0000  -60.0000 74

#__ type_ start__ end____ width___ exp.time_
 23 omega   65.00   97.00   1.0000    4.0000
omega____ theta____ kappa____ phi______ frames
    -      113.0000  -94.0000 -120.0000 32

#__ type_ start__ end____ width___ exp.time_
 24 omega   83.00  113.00   1.0000    4.0000
omega____ theta____ kappa____ phi______ frames
    -      113.0000   61.0000   90.0000 30

#__ type_ start__ end____ width___ exp.time_
 25 omega  121.00  157.00   1.0000    4.0000
omega____ theta____ kappa____ phi______ frames
    -      113.0000   61.0000   90.0000 36

#__ type_ start__ end____ width___ exp.time_
 26 omega   36.00   61.00   1.0000    4.0000
omega____ theta____ kappa____ phi______ frames
    -      113.0000  -30.0000  150.0000 25

#__ type_ start__ end____ width___ exp.time_
 27 omega   29.00   56.00   1.0000    4.0000
omega____ theta____ kappa____ phi______ frames
    -      113.0000  -94.0000 -120.0000 27

#__ type_ start__ end____ width___ exp.time_
 28 omega  104.00  158.00   1.0000    4.0000
omega____ theta____ kappa____ phi______ frames
    -      113.0000   45.0000   30.0000 54

#__ type_ start__ end____ width___ exp.time_
 29 omega   89.00  115.00   1.0000    4.0000
omega____ theta____ kappa____ phi______ frames
    -      113.0000   61.0000  120.0000 26

#__ type_ start__ end____ width___ exp.time_
 30 omega  124.00  149.00   1.0000    4.0000
omega____ theta____ kappa____ phi______ frames
    -      113.0000   45.0000  -90.0000 25

#__ type_ start__ end____ width___ exp.time_
 31 omega   41.00   71.00   1.0000    4.0000
omega____ theta____ kappa____ phi______ frames
    -      113.0000  -45.0000  -90.0000 30

#__ type_ start__ end____ width___ exp.time_
 32 omega  -88.00  -23.00   1.0000    4.0000
omega____ theta____ kappa____ phi______ frames
    -      -83.0000  111.0000  150.0000 65

#__ type_ start__ end____ width___ exp.time_
 33 omega   84.00  109.00   1.0000    4.0000
omega____ theta____ kappa____ phi______ frames
    -      113.0000 -111.0000   60.0000 25

#__ type_ start__ end____ width___ exp.time_
 34 omega  130.00  156.00   1.0000    4.0000
omega____ theta____ kappa____ phi______ frames
    -      113.0000   45.0000  -30.0000 26

#__ type_ start__ end____ width___ exp.time_
 35 omega   59.00  103.00   1.0000    4.0000
omega____ theta____ kappa____ phi______ frames
    -      113.0000  -94.0000   90.0000 44

#__ type_ start__ end____ width___ exp.time_
 36 omega   56.00   82.00   1.0000    4.0000
omega____ theta____ kappa____ phi______ frames
    -      113.0000  -94.0000    0.0000 26

#__ type_ start__ end____ width___ exp.time_
 37 omega   91.00  116.00   1.0000    4.0000
omega____ theta____ kappa____ phi______ frames
    -      113.0000 -111.0000 -120.0000 25

#__ type_ start__ end____ width___ exp.time_
 38 omega   53.00   81.00   1.0000    4.0000
omega____ theta____ kappa____ phi______ frames
    -      113.0000 -111.0000   60.0000 28

#__ type_ start__ end____ width___ exp.time_
 39 omega   59.00  109.00   1.0000    4.0000
omega____ theta____ kappa____ phi______ frames
    -      113.0000  -94.0000  -60.0000 50

#__ type_ start__ end____ width___ exp.time_
 40 omega -115.00  -11.00   1.0000    1.0000
omega____ theta____ kappa____ phi______ frames
    -      -40.8256  -57.0000 -150.0000 104

#__ type_ start__ end____ width___ exp.time_
 41 omega  -70.00   33.00   1.0000    1.0000
omega____ theta____ kappa____ phi______ frames
    -      -40.8256   57.0000    0.0000 103

#__ type_ start__ end____ width___ exp.time_
 42 omega   11.00  115.00   1.0000    1.0000
omega____ theta____ kappa____ phi______ frames
    -       40.8256   57.0000 -120.0000 104

#__ type_ start__ end____ width___ exp.time_

 43 omega    2.00   98.00   1.0000    1.0000
omega____ theta____ kappa____ phi______ frames
    -       40.8256 -125.0000 -150.0000 96

#__ type_ start__ end____ width___ exp.time_
 44 omega    7.00   93.00   1.0000    1.0000
omega____ theta____ kappa____ phi______ frames
    -       40.8256   77.0000   30.0000 86

#__ type_ start__ end____ width___ exp.time_
 45 omega    7.00  120.00   1.0000    1.0000
omega____ theta____ kappa____ phi______ frames
    -       40.8256   77.0000  120.0000 113

;
_diffrn_measurement_device '\k-geometry diffractometer'
_diffrn_measurement_device_type 'Agilent SuperNova'
_diffrn_measurement_method '\w scans'
_diffrn_orient_matrix_UB_11 0.0069519
_diffrn_orient_matrix_UB_12 0.0243417
_diffrn_orient_matrix_UB_13 -0.1264602
_diffrn_orient_matrix_UB_21 0.2200702
_diffrn_orient_matrix_UB_22 -0.1227624
_diffrn_orient_matrix_UB_23 -0.0025153
_diffrn_orient_matrix_UB_31 -0.1893979
_diffrn_orient_matrix_UB_32 -0.1416502
_diffrn_orient_matrix_UB_33 -0.0195519
_diffrn_radiation_monochromator 'Multilayer optics'
_diffrn_radiation_probe x-ray
_diffrn_radiation_source 'Nova (Cu) X-ray micro-source'
_diffrn_radiation_wavelength 1.54184
_diffrn_reflns_av_R_equivalents 0.0336
_diffrn_reflns_av_unetI/netI 0.0322
_diffrn_reflns_limit_h_max 6
_diffrn_reflns_limit_h_min -6
_diffrn_reflns_limit_k_max 9
_diffrn_reflns_limit_k_min -9
_diffrn_reflns_limit_l_max 14
_diffrn_reflns_limit_l_min -14
_diffrn_reflns_number 5983
_diffrn_reflns_theta_full 69.97
_diffrn_reflns_theta_max 69.97
_diffrn_reflns_theta_min 3.67
_diffrn_source_current 0.8
_diffrn_source_power 0.04
_diffrn_source_voltage 50
_exptl_absorpt_coefficient_mu 0.749
_exptl_absorpt_correction_T_max 0.972
_exptl_absorpt_correction_T_min 0.886
_exptl_absorpt_correction_type analytical
_exptl_absorpt_process_details
;
        CrysAlisPro, Agilent Technologies,
        Version 1.171.36.24 (release 03-12-2012 CrysAlis171 .NET)
        (compiled Dec  3 2012,18:21:49)
Analytical numeric absorption correction using a multifaceted crystal
                        model based on expressions derived by R.C. Clark & J.S.
        (Clark, R. C. & Reid, J. S. (1995). Acta Cryst. A51, 887-897)
;
_exptl_crystal_colour yellow
_exptl_crystal_density_diffrn 1.314
_exptl_crystal_density_method 'not measured'
_exptl_crystal_description plate
_exptl_crystal_F_000 220
_exptl_crystal_size_max 0.2055
_exptl_crystal_size_mid 0.0878
_exptl_crystal_size_min 0.0416
_refine_diff_density_max 0.154
_refine_diff_density_min -0.131
_refine_diff_density_rms 0.031
_refine_ls_abs_structure_details
;
The Friedel pair coverage of the experiment is almost complete (99%).
Analysis of the absolute structure using likelihood methods
(Hooft, Straver & Spek, 2008) was performed using PLATON (Spek, 2011).
 The results indicated that the absolute structure had been correctly
 assigned. The method calculated that the probability that the structure 
is inverted is smaller than 10-12. The absolute structure parameter y 
(Hooft, Straver & Spek, 2008) was calculated using PLATON (Spek,
2010). The resulting value was y=-0.04(14), which together with Flack parameter 
value, indicate that the absolute structure has sureley been determined 
correctly.

Flack, H. D. (1983), Acta Cryst. A39, 876-881
Flack & G. Bernardinelli, Acta Cryst. 1999, A55, 908-915; 
H. D. Flack & G. Bernardinelli, J. Appl. Cryst. 2000, 33, 1143-1148.

R. W. W. Hooft, L. H. Straver & A. L. Spek, J. Appl. Cryst. 2008, 41, 96-103
A. L. Spek (2010) PLATON, Utrecht, The Netherlands; 
A. L. Spek, J. Appl. Cryst. 2003, 36, 7-13
A. L. Thompson & D. J. Watkin, Tetrahedron: Asymmetry 2009, 20, 712--717

;
_refine_ls_abs_structure_Flack -0.1(2)
_refine_ls_extinction_method none
_refine_ls_goodness_of_fit_ref 1.08
_refine_ls_hydrogen_treatment mixed
_refine_ls_matrix_type full
_refine_ls_number_parameters 145
_refine_ls_number_reflns 1972
_refine_ls_number_restraints 3
_refine_ls_restrained_S_all 1.08
_refine_ls_R_factor_all 0.0328
_refine_ls_R_factor_gt 0.0306
_refine_ls_shift/su_max 0
_refine_ls_shift/su_mean 0
_refine_ls_structure_factor_coef Fsqd
_refine_ls_weighting_details 'calc w=1/[\s^2^(Fo^2^)+(0.0321P)^2^+0.0617P] where P=(Fo^2^+2Fc^2^)/3'
_refine_ls_weighting_scheme calc
_refine_ls_wR_factor_gt 0.073
_refine_ls_wR_factor_ref 0.0743
_reflns_number_gt 1881
_reflns_number_total 1972
_reflns_threshold_expression >2\s(I)
_cod_data_source_file jo5b01418_si_003.cif
_cod_data_source_block a20150014_ps65
_cod_database_code 4036290

loop_
_symmetry_equiv_pos_as_xyz
'x, y, z'
'-x, y+1/2, -z'

loop_
_atom_site_label
_atom_site_type_symbol
_atom_site_fract_x
_atom_site_fract_y
_atom_site_fract_z
_atom_site_U_iso_or_equiv
_atom_site_adp_type
_atom_site_occupancy
_atom_site_symmetry_multiplicity
_atom_site_calc_flag
_atom_site_refinement_flags
O1 O -0.0151(2) 0.96098(14) -0.00031(10) 0.0249(3) Uani 1 1 d .
O2 O 0.1565(2) 1.03600(16) 0.63086(10) 0.0312(3) Uani 1 1 d .
N1 N 0.2347(3) 0.76359(16) 0.08608(10) 0.0216(3) Uani 1 1 d .
H1 H 0.1427 0.6778 0.0655 0.026 Uiso 1 1 calc R
N2 N 0.3092(3) 1.19409(18) 0.13888(12) 0.0277(3) Uani 1 1 d D
C1 C 0.1735(3) 0.91764(19) 0.05676(12) 0.0204(3) Uani 1 1 d .
C2 C 0.3814(3) 1.0316(2) 0.10584(13) 0.0218(3) Uani 1 1 d .
H2 H 0.5079 1.0446 0.0484 0.026 Uiso 1 1 calc R
C3 C 0.5070(3) 0.92747(19) 0.20111(12) 0.0201(3) Uani 1 1 d .
H3 H 0.6914 0.9529 0.2084 0.024 Uiso 1 1 calc R
C4 C 0.4697(3) 0.75176(18) 0.15567(12) 0.0217(3) Uani 1 1 d .
H4A H 0.6119 0.7186 0.1113 0.026 Uiso 1 1 calc R
H4B H 0.4535 0.672 0.2168 0.026 Uiso 1 1 calc R
C5 C 0.3945(3) 0.95627(18) 0.31185(12) 0.0192(3) Uani 1 1 d .
C6 C 0.5060(3) 1.0708(2) 0.38516(15) 0.0260(4) Uani 1 1 d .
H6 H 0.6455 1.1329 0.3628 0.031 Uiso 1 1 calc R
C7 C 0.4197(3) 1.0964(2) 0.48888(15) 0.0282(4) Uani 1 1 d .
H7 H 0.4992 1.1756 0.537 0.034 Uiso 1 1 calc R
C8 C 0.2174(3) 1.0070(2) 0.52354(13) 0.0231(3) Uani 1 1 d .
C9 C 0.0940(3) 0.89761(19) 0.45097(14) 0.0224(3) Uani 1 1 d .
H9 H -0.0501 0.8395 0.4726 0.027 Uiso 1 1 calc R
C10 C 0.1837(3) 0.87361(18) 0.34538(13) 0.0203(3) Uani 1 1 d .
H10 H 0.0984 0.7991 0.2956 0.024 Uiso 1 1 calc R
C11 C -0.0331(4) 0.9339(2) 0.67466(16) 0.0368(5) Uani 1 1 d .
H11A H -0.1956 0.9551 0.6344 0.055 Uiso 1 1 calc R
H11B H -0.0462 0.9585 0.7536 0.055 Uiso 1 1 calc R
H11C H 0.0128 0.8184 0.6659 0.055 Uiso 1 1 calc R
H2A H 0.239(4) 1.252(2) 0.0834(13) 0.037(6) Uiso 1 1 d D
H2B H 0.195(3) 1.183(3) 0.1887(15) 0.042(6) Uiso 1 1 d D

loop_
_atom_site_aniso_label
_atom_site_aniso_U_11
_atom_site_aniso_U_22
_atom_site_aniso_U_33
_atom_site_aniso_U_23
_atom_site_aniso_U_13
_atom_site_aniso_U_12
O1 0.0293(6) 0.0208(5) 0.0238(6) -0.0002(4) -0.0044(5) 0.0014(4)
O2 0.0411(7) 0.0332(6) 0.0203(6) -0.0005(5) 0.0087(5) 0.0026(6)
N1 0.0266(7) 0.0178(6) 0.0203(6) -0.0013(5) 0.0002(5) -0.0003(5)
N2 0.0415(9) 0.0184(7) 0.0226(7) 0.0012(6) -0.0016(6) -0.0002(6)
C1 0.0261(8) 0.0213(8) 0.0143(7) 0.0004(6) 0.0050(6) 0.0005(6)
C2 0.0262(8) 0.0207(8) 0.0187(7) 0.0005(6) 0.0032(6) -0.0014(6)
C3 0.0197(8) 0.0226(8) 0.0179(8) -0.0001(6) 0.0019(6) -0.0008(6)
C4 0.0248(8) 0.0220(8) 0.0185(7) -0.0004(6) 0.0026(6) 0.0038(6)
C5 0.0201(7) 0.0202(7) 0.0172(7) 0.0012(6) -0.0005(6) 0.0027(6)
C6 0.0219(8) 0.0320(10) 0.0242(8) -0.0001(7) 0.0026(6) -0.0058(7)
C7 0.0300(9) 0.0324(9) 0.0217(9) -0.0076(7) -0.0035(7) -0.0031(7)
C8 0.0299(8) 0.0237(8) 0.0159(7) 0.0024(6) 0.0036(6) 0.0073(6)
C9 0.0243(8) 0.0186(7) 0.0250(8) 0.0034(6) 0.0064(6) 0.0026(6)
C10 0.0221(8) 0.0181(8) 0.0206(8) 0.0000(6) -0.0005(6) 0.0012(6)
C11 0.0546(13) 0.0273(10) 0.0307(9) 0.0039(7) 0.0198(9) 0.0059(8)

loop_
_atom_type_symbol
_atom_type_description
_atom_type_scat_dispersion_real
_atom_type_scat_dispersion_imag
_atom_type_scat_source
C C 0.0181 0.0091 'International Tables Vol C Tables 4.2.6.8 and 6.1.1.4'
H H 0 0 'International Tables Vol C Tables 4.2.6.8 and 6.1.1.4'
N N 0.0311 0.018 'International Tables Vol C Tables 4.2.6.8 and 6.1.1.4'
O O 0.0492 0.0322 'International Tables Vol C Tables 4.2.6.8 and 6.1.1.4'

loop_
_exptl_crystal_face_index_h
_exptl_crystal_face_index_k
_exptl_crystal_face_index_l
_exptl_crystal_face_perp_dist
1 -5 -1 0.0747
-3 0 0 0.0361
0 5 1 0.1119
3 0 0 0.05
0 0 8 0.0148
0 0 -8 0.0232

loop_
_geom_angle_atom_site_label_1
_geom_angle_atom_site_label_2
_geom_angle_atom_site_label_3
_geom_angle
C8 O2 C11 117.30(14)
C1 N1 C4 113.44(13)
C1 N1 H1 123.3
C4 N1 H1 123.3
C2 N2 H2A 113.1(14)
C2 N2 H2B 107.3(17)
H2A N2 H2B 107(2)
O1 C1 N1 126.32(15)
O1 C1 C2 125.73(15)
N1 C1 C2 107.95(14)
N2 C2 C1 117.73(14)
N2 C2 C3 114.12(13)
C1 C2 C3 102.86(13)
N2 C2 H2 107.2
C1 C2 H2 107.2
C3 C2 H2 107.2
C5 C3 C4 114.10(13)
C5 C3 C2 113.24(13)
C4 C3 C2 101.84(12)
C5 C3 H3 109.1
C4 C3 H3 109.1
C2 C3 H3 109.1
N1 C4 C3 103.25(12)
N1 C4 H4A 111.1
C3 C4 H4A 111.1
N1 C4 H4B 111.1
C3 C4 H4B 111.1
H4A C4 H4B 109.1
C10 C5 C6 117.38(14)
C10 C5 C3 123.39(14)
C6 C5 C3 119.23(14)
C7 C6 C5 121.81(15)
C7 C6 H6 119.1
C5 C6 H6 119.1
C6 C7 C8 120.21(15)
C6 C7 H7 119.9
C8 C7 H7 119.9
O2 C8 C7 115.19(15)
O2 C8 C9 125.20(15)
C7 C8 C9 119.61(14)
C8 C9 C10 119.34(15)
C8 C9 H9 120.3
C10 C9 H9 120.3
C5 C10 C9 121.49(15)
C5 C10 H10 119.3
C9 C10 H10 119.3
O2 C11 H11A 109.5
O2 C11 H11B 109.5
H11A C11 H11B 109.5
O2 C11 H11C 109.5
H11A C11 H11C 109.5
H11B C11 H11C 109.5

loop_
_geom_bond_atom_site_label_1
_geom_bond_atom_site_label_2
_geom_bond_distance
O1 C1 1.233(2)
O2 C8 1.3735(19)
O2 C11 1.432(2)
N1 C1 1.339(2)
N1 C4 1.465(2)
N1 H1 0.88
N2 C2 1.442(2)
N2 H2A 0.885(9)
N2 H2B 0.884(10)
C1 C2 1.534(2)
C2 C3 1.547(2)
C2 H2 1
C3 C5 1.514(2)
C3 C4 1.542(2)
C3 H3 1
C4 H4A 0.99
C4 H4B 0.99
C5 C10 1.388(2)
C5 C6 1.393(2)
C6 C7 1.374(2)
C6 H6 0.95
C7 C8 1.384(2)
C7 H7 0.95
C8 C9 1.386(2)
C9 C10 1.400(2)
C9 H9 0.95
C10 H10 0.95
C11 H11A 0.98
C11 H11B 0.98
C11 H11C 0.98

loop_
_geom_torsion_atom_site_label_1
_geom_torsion_atom_site_label_2
_geom_torsion_atom_site_label_3
_geom_torsion_atom_site_label_4
_geom_torsion
C4 N1 C1 O1 -179.23(15)
C4 N1 C1 C2 1.31(17)
O1 C1 C2 N2 33.1(2)
N1 C1 C2 N2 -147.40(14)
O1 C1 C2 C3 159.55(15)
N1 C1 C2 C3 -20.98(16)
N2 C2 C3 C5 36.60(19)
C1 C2 C3 C5 -92.10(15)
N2 C2 C3 C4 159.55(13)
C1 C2 C3 C4 30.86(15)
C1 N1 C4 C3 19.01(16)
C5 C3 C4 N1 92.14(14)
C2 C3 C4 N1 -30.23(14)
C4 C3 C5 C10 -29.9(2)
C2 C3 C5 C10 85.97(18)
C4 C3 C5 C6 149.89(14)
C2 C3 C5 C6 -94.22(18)
C10 C5 C6 C7 3.0(2)
C3 C5 C6 C7 -176.79(14)
C5 C6 C7 C8 0.3(3)
C11 O2 C8 C7 -173.33(15)
C11 O2 C8 C9 6.4(2)
C6 C7 C8 O2 176.45(16)
C6 C7 C8 C9 -3.3(2)
O2 C8 C9 C10 -176.74(15)
C7 C8 C9 C10 3.0(2)
C6 C5 C10 C9 -3.3(2)
C3 C5 C10 C9 176.50(14)
C8 C9 C10 C5 0.4(2)
